data_9010602
loop_
_publ_author_name
'Pervukhina, N. V.'
'Vasil'ev, V. I.'
'Magarill, S. A.'
'Borisov, S. V.'
'Naumov, D. Y.'

_publ_section_title
;
 Crystal chemistry of mercury sulfohalides of composition Hg3S2Hal2
 (Hal: Cl,Br). I. Crystal structures of two polymorphic modifications of
 Hg3S2Cl2-xBrx (x ~ 0.5)
 Sample: compound I
;
_journal_name_full 'The Canadian Mineralogist'
_journal_page_first 1239
_journal_page_last 1246
_journal_paper_doi 10.2113/gscanmin.44.5.1239
_journal_volume 44
_journal_year 2006
_chemical_formula_structural Hg3S2Cl1.5Br.5
_chemical_formula_sum 'Br0.624 Cl1.376 Hg3 S2'
_space_group_IT_number 12
_symmetry_space_group_name_Hall '-C 2y'
_symmetry_space_group_name_H-M 'C 1 2/m 1'
_cell_angle_alpha 90
_cell_angle_beta 90.08
_cell_angle_gamma 90
_cell_length_a 16.841
_cell_length_b 9.128
_cell_length_c 9.435
_cell_formula_units_Z 8
_cell_volume 1450.391
_database_code_amcsd 0006123
_exptl_crystal_density_diffrn 7.003
_cod_original_formula_sum 'Hg3 S2 Cl1.376 Br.624'
_cod_database_code 9010602
_amcsd_formula_title Hg3S2Cl1.5Br.5

loop_
_space_group_symop_operation_xyz
x,y,z
1/2+x,1/2+y,z
x,-y,z
1/2+x,1/2-y,z
-x,y,-z
1/2-x,1/2+y,-z
-x,-y,-z
1/2-x,1/2-y,-z

loop_
_atom_site_label
_atom_site_fract_x
_atom_site_fract_y
_atom_site_fract_z
_atom_site_occupancy
_atom_site_U_iso_or_equiv
Hg1 0.50000 -0.24120 0.50000 1.00000 0.02800
Hg2 0.37490 -0.22520 0.79930 1.00000 0.02300
Hg3 0.22250 -0.50000 0.76990 1.00000 0.03500
Hg4 0.25000 -0.25000 0.50000 1.00000 0.02900
Hg5 0.52650 -0.50000 0.77740 1.00000 0.03400
S1 0.51470 -0.23610 0.75640 1.00000 0.02600
S2 0.23030 -0.24030 0.74870 1.00000 0.03300
Cl1 0.13150 -0.50000 0.01500 1.00000 0.03200
Cl2 0.62550 -0.50000 0.01610 1.00000 0.03400
Br1 0.37340 0.00000 0.51750 0.62500 0.04200
Cl3 0.37340 0.00000 0.51750 0.37500 0.04200
Br2 0.37360 -0.50000 0.52740 0.62300 0.03500
Cl4 0.37360 -0.50000 0.52740 0.37700 0.03500

loop_
_cod_related_entry_id
_cod_related_entry_database
_cod_related_entry_code
1 AMCSD 0006123
